data_4033065
loop_
_publ_author_name
'Santeusanio, Stefania'
'Majer, Roberta'
'Perrulli, Francesca Romana'
'De Crescentini, Lucia'
'Favi, Gianfranco'
'Giorgi, Gianluca'
'Mantellini, Fabio'

_publ_section_title
;
 Divergent Approach to Thiazolylidene Derivatives: A Perspective on the
 Synthesis of a Heterocyclic Skeleton from \b-Amidothioamides Reactivity.
;
_journal_issue 18
_journal_name_full 'The Journal of organic chemistry'
_journal_page_first 9773
_journal_page_last 9778
_journal_paper_doi 10.1021/acs.joc.7b02135
_journal_volume 82
_journal_year 2017
_chemical_formula_moiety 'C18 H16 N4 O8 S, C H4 O'
_chemical_formula_sum 'C19 H20 N4 O9 S'
_chemical_formula_weight 480.45
_chemical_name_systematic
;
(Z)-ethyl 3-((methoxycarbonyl)amino)-4-methyl-2-(3-(4-nitrophenyl)-
5-oxoisoxazol-4(5H)-ylidene)-2,3-dihydrothiazole-5-carboxylate 
compound with methanol (1:1)
;
_space_group_crystal_system triclinic
_space_group_IT_number 2
_space_group_name_Hall '-P 1'
_space_group_name_H-M_alt 'P -1'
_symmetry_space_group_name_Hall '-P 1'
_symmetry_space_group_name_H-M 'P -1'
_atom_sites_solution_hydrogens mixed
_audit_creation_method SHELXL-2013
_cell_angle_alpha 73.609(5)
_cell_angle_beta 85.465(4)
_cell_angle_gamma 89.729(4)
_cell_formula_units_Z 2
_cell_length_a 8.1826(3)
_cell_length_b 11.3714(6)
_cell_length_c 12.6284(7)
_cell_measurement_reflns_used 3756
_cell_measurement_temperature 293(2)
_cell_measurement_theta_max 29.1533
_cell_measurement_theta_min 2.4923
_cell_volume 1123.57(10)
_computing_cell_refinement
;
CrysAlisPro, Oxford Diffraction Ltd.,
Version 1.171.33.42 (release 29-05-2009 CrysAlis171 .NET)
(compiled May 29 2009,17:40:42)
;
_computing_data_collection
;
CrysAlisPro, Oxford Diffraction Ltd.,
Version 1.171.33.42 (release 29-05-2009 CrysAlis171 .NET)
(compiled May 29 2009,17:40:42)
;
_computing_data_reduction
;
CrysAlisPro, Oxford Diffraction Ltd.,
Version 1.171.33.42 (release 29-05-2009 CrysAlis171 .NET)
(compiled May 29 2009,17:40:42)
;
_computing_molecular_graphics 'Ortep-3 for Windows (Farrugia, 1997)'
_computing_publication_material 'WinGX publication routines (Farrugia, 1999)'
_computing_structure_refinement 'SHELXL-2013 (Sheldrick, 2013)'
_diffrn_ambient_temperature 293(2)
_diffrn_detector_area_resol_mean 16.0827
_diffrn_measured_fraction_theta_full 0.998
_diffrn_measured_fraction_theta_max 0.833
_diffrn_measurement_device_type 'Xcalibur, Sapphire3'
_diffrn_measurement_method '\w scans'
_diffrn_radiation_monochromator graphite
_diffrn_radiation_source 'Enhance (Mo) X-ray Source'
_diffrn_radiation_type MoK\a
_diffrn_radiation_wavelength 0.71073
_diffrn_reflns_av_R_equivalents 0.0157
_diffrn_reflns_av_unetI/netI 0.0410
_diffrn_reflns_Laue_measured_fraction_full 0.998
_diffrn_reflns_Laue_measured_fraction_max 0.833
_diffrn_reflns_limit_h_max 11
_diffrn_reflns_limit_h_min -10
_diffrn_reflns_limit_k_max 15
_diffrn_reflns_limit_k_min -9
_diffrn_reflns_limit_l_max 17
_diffrn_reflns_limit_l_min -16
_diffrn_reflns_number 8170
_diffrn_reflns_point_group_measured_fraction_full 0.998
_diffrn_reflns_point_group_measured_fraction_max 0.833
_diffrn_reflns_theta_full 25.242
_diffrn_reflns_theta_max 29.218
_diffrn_reflns_theta_min 2.497
_exptl_absorpt_coefficient_mu 0.202
_exptl_absorpt_correction_T_max 1.00000
_exptl_absorpt_correction_T_min 0.98320
_exptl_absorpt_correction_type multi-scan
_exptl_absorpt_process_details
;
CrysAlisPro, Oxford Diffraction Ltd.,
Version 1.171.33.66 (release 28-04-2010 CrysAlis171 .NET)
(compiled Apr 28 2010,14:27:37)
Empirical absorption correction using spherical harmonics,
 implemented in SCALE3 ABSPACK scaling algorithm.
;
_exptl_crystal_colour 'pale yellow'
_exptl_crystal_density_diffrn 1.420
_exptl_crystal_description prism
_exptl_crystal_F_000 500
_exptl_crystal_size_max 0.5
_exptl_crystal_size_mid 0.4
_exptl_crystal_size_min 0.3
_refine_diff_density_max 0.206
_refine_diff_density_min -0.200
_refine_diff_density_rms 0.038
_refine_ls_extinction_method none
_refine_ls_goodness_of_fit_ref 0.957
_refine_ls_hydrogen_treatment mixed
_refine_ls_matrix_type full
_refine_ls_number_parameters 318
_refine_ls_number_reflns 5083
_refine_ls_number_restraints 0
_refine_ls_restrained_S_all 0.957
_refine_ls_R_factor_all 0.0708
_refine_ls_R_factor_gt 0.0430
_refine_ls_shift/su_max 0.000
_refine_ls_shift/su_mean 0.000
_refine_ls_structure_factor_coef Fsqd
_refine_ls_weighting_details 'w=1/[\s^2^(Fo^2^)+(0.0618P)^2^] where P=(Fo^2^+2Fc^2^)/3'
_refine_ls_weighting_scheme calc
_refine_ls_wR_factor_gt 0.1074
_refine_ls_wR_factor_ref 0.1146
_reflns_Friedel_coverage 0.000
_reflns_number_gt 3245
_reflns_number_total 5083
_reflns_threshold_expression 'I > 2\s(I)'
_cod_data_source_file jo7b02135_si_002.cif
_cod_data_source_block shelx
_cod_database_code 4033065
_shelx_space_group_comment
;
The symmetry employed for this shelxl refinement is uniquely defined
by the following loop, which should always be used as a source of
symmetry information in preference to the above space-group names.
They are only intended as comments.
;
_shelxl_version_number 2013-4

loop_
_space_group_symop_operation_xyz
'x, y, z'
'-x, -y, -z'

loop_
_atom_site_label
_atom_site_type_symbol
_atom_site_fract_x
_atom_site_fract_y
_atom_site_fract_z
_atom_site_U_iso_or_equiv
_atom_site_adp_type
_atom_site_occupancy
_atom_site_site_symmetry_order
_atom_site_calc_flag
_atom_site_refinement_flags_posn
_atom_site_refinement_flags_adp
_atom_site_refinement_flags_occupancy
_atom_site_disorder_assembly
_atom_site_disorder_group
S1 S 0.19812(6) 0.44495(4) 0.98348(4) 0.04531(15) Uani 1 1 d . . . . .
C2 C 0.30086(19) 0.40492(16) 1.10179(13) 0.0380(4) Uani 1 1 d . . . . .
N3 N 0.28660(17) 0.28180(13) 1.14782(11) 0.0398(3) Uani 1 1 d . . . . .
C4 C 0.1937(2) 0.21714(17) 1.09360(15) 0.0464(4) Uani 1 1 d . . . . .
C5 C 0.1385(2) 0.29402(17) 1.00232(15) 0.0464(4) Uani 1 1 d . . . . .
C6 C 0.3820(2) 0.49431(15) 1.13651(13) 0.0381(4) Uani 1 1 d . . . . .
C7 C 0.4751(2) 0.50053(16) 1.22639(14) 0.0423(4) Uani 1 1 d . . . . .
N8 N 0.5176(2) 0.61302(14) 1.21952(13) 0.0570(4) Uani 1 1 d . . . . .
O9 O 0.45386(17) 0.68942(11) 1.12217(11) 0.0587(4) Uani 1 1 d . . . . .
C10 C 0.3730(2) 0.61830(17) 1.07209(15) 0.0463(4) Uani 1 1 d . . . . .
N11 N 0.36197(19) 0.22291(14) 1.24297(12) 0.0416(4) Uani 1 1 d . . . . .
H11 H 0.443(2) 0.1826(17) 1.2317(15) 0.053(6) Uiso 1 1 d . . . . .
C12 C 0.2647(2) 0.19218(17) 1.34030(15) 0.0473(4) Uani 1 1 d . . . . .
O13 O 0.13269(18) 0.23338(15) 1.35267(12) 0.0733(5) Uani 1 1 d . . . . .
O14 O 0.34494(16) 0.11437(12) 1.41768(10) 0.0545(4) Uani 1 1 d . . . . .
C15 C 0.2620(3) 0.0784(2) 1.52847(16) 0.0751(7) Uani 1 1 d . . . . .
H15A H 0.2387 0.1501 1.5524 0.113 Uiso 1 1 calc R U . . .
H15B H 0.3314 0.0255 1.5785 0.113 Uiso 1 1 calc R U . . .
H15C H 0.1614 0.0357 1.5277 0.113 Uiso 1 1 calc R U . . .
C16 C 0.1706(3) 0.08242(18) 1.1394(2) 0.0728(7) Uani 1 1 d . . . . .
H16A H 0.1028 0.0525 1.0936 0.109 Uiso 1 1 calc R U . . .
H16B H 0.1189 0.0638 1.2132 0.109 Uiso 1 1 calc R U . . .
H16C H 0.2754 0.0438 1.1408 0.109 Uiso 1 1 calc R U . . .
C17 C 0.0463(2) 0.2617(2) 0.91831(17) 0.0571(5) Uani 1 1 d . . . . .
O18 O -0.0049(2) 0.16234(16) 0.92337(15) 0.0882(5) Uani 1 1 d . . . . .
O19 O 0.02962(18) 0.36231(15) 0.83392(11) 0.0711(4) Uani 1 1 d . . . . .
C20 C -0.0446(3) 0.3448(3) 0.73844(19) 0.0992(10) Uani 1 1 d . . . . .
H20A H -0.0042 0.2696 0.7249 0.119 Uiso 0.545(11) 1 calc R U P A 1
H20B H -0.1623 0.3353 0.7554 0.119 Uiso 0.545(11) 1 calc R U P A 1
H20C H -0.0912 0.2627 0.7562 0.119 Uiso 0.455(11) 1 calc R U P A 2
H20D H -0.1318 0.4030 0.7180 0.119 Uiso 0.455(11) 1 calc R U P A 2
C21A C -0.0143(15) 0.4360(9) 0.6473(6) 0.092(3) Uani 0.455(11) 1 d . . P A 1
H21A H -0.0604 0.5099 0.6583 0.138 Uiso 0.455(11) 1 calc R U P A 1
H21B H -0.0626 0.4173 0.5870 0.138 Uiso 0.455(11) 1 calc R U P A 1
H21C H 0.1020 0.4471 0.6305 0.138 Uiso 0.455(11) 1 calc R U P A 1
C21B C 0.0786(10) 0.3629(11) 0.6488(5) 0.103(3) Uani 0.545(11) 1 d . . P A 2
H21D H 0.0295 0.3584 0.5835 0.154 Uiso 0.545(11) 1 calc R U P A 2
H21E H 0.1594 0.3005 0.6671 0.154 Uiso 0.545(11) 1 calc R U P A 2
H21F H 0.1299 0.4421 0.6355 0.154 Uiso 0.545(11) 1 calc R U P A 2
O22 O 0.30812(16) 0.66445(11) 0.98551(10) 0.0566(4) Uani 1 1 d . . . . .
C1' C 0.5364(2) 0.40761(16) 1.32299(14) 0.0417(4) Uani 1 1 d . . . . .
C2' C 0.4607(2) 0.39423(17) 1.42821(15) 0.0514(5) Uani 1 1 d . . . . .
H2' H 0.3667 0.4381 1.4367 0.062 Uiso 1 1 calc R U . . .
C3' C 0.5230(3) 0.31698(17) 1.51995(15) 0.0538(5) Uani 1 1 d . . . . .
H3' H 0.4722 0.3078 1.5904 0.065 Uiso 1 1 calc R U . . .
C4' C 0.6616(2) 0.25402(16) 1.50483(15) 0.0472(5) Uani 1 1 d . . . . .
C5' C 0.7411(2) 0.26595(18) 1.40219(16) 0.0551(5) Uani 1 1 d . . . . .
H5' H 0.8361 0.2228 1.3946 0.066 Uiso 1 1 calc R U . . .
C6' C 0.6768(2) 0.34333(18) 1.31058(16) 0.0524(5) Uani 1 1 d . . . . .
H6' H 0.7283 0.3522 1.2403 0.063 Uiso 1 1 calc R U . . .
N23 N 0.7275(3) 0.16937(16) 1.60308(15) 0.0634(5) Uani 1 1 d . . . . .
O24 O 0.6440(3) 0.14646(18) 1.68946(14) 0.1068(7) Uani 1 1 d . . . . .
O25 O 0.8613(2) 0.12534(16) 1.59255(14) 0.0868(5) Uani 1 1 d . . . . .
O26 O 0.3691(2) 0.88780(14) 0.83287(14) 0.0934(6) Uani 1 1 d . . . . .
H26 H 0.3343 0.8284 0.8832 0.140 Uiso 1 1 calc R U . . .
C27 C 0.3273(4) 0.9937(3) 0.8597(3) 0.1336(14) Uani 1 1 d . . . . .
H27A H 0.2146 0.9881 0.8885 0.200 Uiso 1 1 calc R U . . .
H27B H 0.3424 1.0623 0.7946 0.200 Uiso 1 1 calc R U . . .
H27C H 0.3958 1.0046 0.9146 0.200 Uiso 1 1 calc R U . . .

loop_
_atom_site_aniso_label
_atom_site_aniso_U_11
_atom_site_aniso_U_22
_atom_site_aniso_U_33
_atom_site_aniso_U_23
_atom_site_aniso_U_13
_atom_site_aniso_U_12
S1 0.0446(3) 0.0493(3) 0.0397(2) -0.0069(2) -0.01095(19) 0.0038(2)
C2 0.0331(9) 0.0435(10) 0.0355(9) -0.0090(8) -0.0004(7) 0.0069(7)
N3 0.0417(8) 0.0382(8) 0.0385(7) -0.0071(7) -0.0106(6) 0.0021(6)
C4 0.0457(11) 0.0464(10) 0.0483(10) -0.0136(9) -0.0103(8) 0.0000(8)
C5 0.0423(10) 0.0511(11) 0.0463(10) -0.0132(9) -0.0083(8) 0.0013(8)
C6 0.0389(9) 0.0389(9) 0.0361(9) -0.0101(8) -0.0034(7) 0.0062(7)
C7 0.0431(10) 0.0442(10) 0.0419(9) -0.0162(8) -0.0021(8) 0.0021(8)
N8 0.0739(12) 0.0472(9) 0.0521(10) -0.0151(8) -0.0148(8) 0.0022(8)
O9 0.0780(10) 0.0401(7) 0.0589(8) -0.0130(7) -0.0157(7) 0.0032(7)
C10 0.0493(11) 0.0437(10) 0.0458(10) -0.0135(9) 0.0003(9) 0.0059(9)
N11 0.0418(9) 0.0428(8) 0.0385(8) -0.0075(7) -0.0088(7) 0.0064(7)
C12 0.0478(11) 0.0477(10) 0.0451(10) -0.0105(9) -0.0050(9) -0.0022(9)
O13 0.0535(9) 0.0946(11) 0.0614(9) -0.0076(8) 0.0041(7) 0.0161(8)
O14 0.0642(9) 0.0536(8) 0.0393(7) -0.0011(6) -0.0094(6) 0.0003(7)
C15 0.0934(18) 0.0820(16) 0.0400(11) -0.0027(11) 0.0011(11) -0.0100(13)
C16 0.0939(18) 0.0475(12) 0.0779(15) -0.0126(12) -0.0309(13) -0.0077(12)
C17 0.0505(12) 0.0696(14) 0.0548(12) -0.0214(12) -0.0125(10) 0.0033(11)
O18 0.1007(13) 0.0747(11) 0.1046(13) -0.0399(10) -0.0458(11) -0.0016(10)
O19 0.0672(10) 0.1014(12) 0.0438(8) -0.0155(8) -0.0181(7) -0.0138(8)
C20 0.0770(18) 0.177(3) 0.0506(14) -0.0394(19) -0.0218(13) -0.0097(19)
C21A 0.118(7) 0.099(5) 0.055(4) -0.009(4) -0.039(4) -0.012(5)
C21B 0.102(5) 0.158(7) 0.068(3) -0.067(4) 0.000(3) -0.008(5)
O22 0.0702(9) 0.0450(7) 0.0487(8) -0.0009(6) -0.0150(7) 0.0101(7)
C1' 0.0455(10) 0.0432(9) 0.0387(9) -0.0136(8) -0.0093(8) -0.0029(8)
C2' 0.0592(12) 0.0522(11) 0.0463(10) -0.0197(9) -0.0061(9) 0.0082(10)
C3' 0.0726(14) 0.0535(12) 0.0377(10) -0.0159(9) -0.0068(9) -0.0007(10)
C4' 0.0544(11) 0.0444(10) 0.0432(10) -0.0095(9) -0.0162(9) -0.0081(9)
C5' 0.0436(11) 0.0590(12) 0.0573(12) -0.0074(10) -0.0061(9) 0.0011(9)
C6' 0.0483(11) 0.0603(12) 0.0428(10) -0.0057(9) -0.0009(9) 0.0039(9)
N23 0.0787(13) 0.0552(10) 0.0524(11) -0.0051(9) -0.0197(10) -0.0057(10)
O24 0.1368(17) 0.1122(15) 0.0505(10) 0.0085(10) -0.0011(11) 0.0384(13)
O25 0.0698(11) 0.0964(13) 0.0792(11) 0.0053(10) -0.0270(9) 0.0132(10)
O26 0.1067(14) 0.0619(10) 0.0896(13) 0.0011(9) 0.0407(11) 0.0180(10)
C27 0.146(3) 0.085(2) 0.156(3) -0.032(2) 0.061(3) 0.009(2)

loop_
_atom_type_symbol
_atom_type_description
_atom_type_scat_dispersion_real
_atom_type_scat_dispersion_imag
_atom_type_scat_source
C C 0.0033 0.0016 'International Tables Vol C Tables 4.2.6.8 and 6.1.1.4'
H H 0.0000 0.0000 'International Tables Vol C Tables 4.2.6.8 and 6.1.1.4'
O O 0.0106 0.0060 'International Tables Vol C Tables 4.2.6.8 and 6.1.1.4'
S S 0.1246 0.1234 'International Tables Vol C Tables 4.2.6.8 and 6.1.1.4'
N N 0.0061 0.0033 'International Tables Vol C Tables 4.2.6.8 and 6.1.1.4'

loop_
_geom_angle_atom_site_label_1
_geom_angle_atom_site_label_2
_geom_angle_atom_site_label_3
_geom_angle
C2 S1 C5 91.44(8)
N3 C2 C6 130.22(15)
N3 C2 S1 109.05(13)
C6 C2 S1 120.72(12)
C2 N3 N11 121.75(15)
C2 N3 C4 116.47(14)
N11 N3 C4 121.77(14)
C5 C4 N3 110.28(16)
C5 C4 C16 129.92(19)
N3 C4 C16 119.80(16)
C4 C5 C17 127.37(19)
C4 C5 S1 112.74(14)
C17 C5 S1 119.77(15)
C2 C6 C10 117.72(15)
C2 C6 C7 138.16(15)
C10 C6 C7 104.08(16)
N8 C7 C6 111.84(15)
N8 C7 C1' 113.82(16)
C6 C7 C1' 134.32(16)
C7 N8 O9 106.85(15)
C10 O9 N8 109.12(13)
O22 C10 O9 120.80(16)
O22 C10 C6 131.09(19)
O9 C10 C6 108.11(15)
C12 N11 N3 116.72(15)
C12 N11 H11 122.7(13)
N3 N11 H11 114.0(13)
O13 C12 O14 126.74(18)
O13 C12 N11 124.36(17)
O14 C12 N11 108.83(15)
C12 O14 C15 115.80(16)
O14 C15 H15A 109.5
O14 C15 H15B 109.5
H15A C15 H15B 109.5
O14 C15 H15C 109.5
H15A C15 H15C 109.5
H15B C15 H15C 109.5
C4 C16 H16A 109.5
C4 C16 H16B 109.5
H16A C16 H16B 109.5
C4 C16 H16C 109.5
H16A C16 H16C 109.5
H16B C16 H16C 109.5
O18 C17 O19 124.8(2)
O18 C17 C5 126.0(2)
O19 C17 C5 109.24(19)
C17 O19 C20 116.6(2)
C21A C20 O19 113.7(4)
C21B C20 O19 108.6(3)
C21A C20 H20A 108.8
O19 C20 H20A 108.8
C21A C20 H20B 108.8
O19 C20 H20B 108.8
H20A C20 H20B 107.7
C21B C20 H20C 110.0
O19 C20 H20C 110.0
C21B C20 H20D 110.0
O19 C20 H20D 110.0
H20C C20 H20D 108.3
C20 C21A H21A 109.5
C20 C21A H21B 109.5
H21A C21A H21B 109.5
C20 C21A H21C 109.5
H21A C21A H21C 109.5
H21B C21A H21C 109.5
C20 C21B H21D 109.5
C20 C21B H21E 109.5
H21D C21B H21E 109.5
C20 C21B H21F 109.5
H21D C21B H21F 109.5
H21E C21B H21F 109.5
C6' C1' C2' 119.56(16)
C6' C1' C7 120.67(15)
C2' C1' C7 119.48(15)
C3' C2' C1' 120.81(17)
C3' C2' H2' 119.6
C1' C2' H2' 119.6
C4' C3' C2' 118.22(17)
C4' C3' H3' 120.9
C2' C3' H3' 120.9
C3' C4' C5' 122.67(17)
C3' C4' N23 118.40(17)
C5' C4' N23 118.93(18)
C4' C5' C6' 118.58(17)
C4' C5' H5' 120.7
C6' C5' H5' 120.7
C5' C6' C1' 120.16(17)
C5' C6' H6' 119.9
C1' C6' H6' 119.9
O24 N23 O25 123.43(18)
O24 N23 C4' 117.81(19)
O25 N23 C4' 118.75(18)
C27 O26 H26 109.5
O26 C27 H27A 109.5
O26 C27 H27B 109.5
H27A C27 H27B 109.5
O26 C27 H27C 109.5
H27A C27 H27C 109.5
H27B C27 H27C 109.5

loop_
_geom_bond_atom_site_label_1
_geom_bond_atom_site_label_2
_geom_bond_distance
S1 C2 1.7196(16)
S1 C5 1.7318(19)
C2 N3 1.358(2)
C2 C6 1.404(2)
N3 N11 1.3899(18)
N3 C4 1.399(2)
C4 C5 1.344(2)
C4 C16 1.484(3)
C5 C17 1.476(3)
C6 C10 1.420(2)
C6 C7 1.434(2)
C7 N8 1.305(2)
C7 C1' 1.490(2)
N8 O9 1.4258(19)
O9 C10 1.361(2)
C10 O22 1.232(2)
N11 C12 1.368(2)
N11 H11 0.829(17)
C12 O13 1.192(2)
C12 O14 1.333(2)
O14 C15 1.454(2)
C15 H15A 0.9600
C15 H15B 0.9600
C15 H15C 0.9600
C16 H16A 0.9600
C16 H16B 0.9600
C16 H16C 0.9600
C17 O18 1.190(3)
C17 O19 1.341(2)
O19 C20 1.454(3)
C20 C21A 1.321(6)
C20 C21B 1.424(6)
C20 H20A 0.9700
C20 H20B 0.9700
C20 H20C 0.9700
C20 H20D 0.9700
C21A H21A 0.9600
C21A H21B 0.9600
C21A H21C 0.9600
C21B H21D 0.9600
C21B H21E 0.9600
C21B H21F 0.9600
C1' C6' 1.381(2)
C1' C2' 1.389(2)
C2' C3' 1.374(2)
C2' H2' 0.9300
C3' C4' 1.368(3)
C3' H3' 0.9300
C4' C5' 1.375(3)
C4' N23 1.478(2)
C5' C6' 1.381(2)
C5' H5' 0.9300
C6' H6' 0.9300
N23 O24 1.204(2)
N23 O25 1.215(2)
O26 C27 1.374(3)
O26 H26 0.8200
C27 H27A 0.9600
C27 H27B 0.9600
C27 H27C 0.9600

loop_
_geom_torsion_atom_site_label_1
_geom_torsion_atom_site_label_2
_geom_torsion_atom_site_label_3
_geom_torsion_atom_site_label_4
_geom_torsion
C5 S1 C2 N3 0.65(12)
C5 S1 C2 C6 -179.35(14)
C6 C2 N3 N11 -1.9(3)
S1 C2 N3 N11 178.05(12)
C6 C2 N3 C4 178.84(16)
S1 C2 N3 C4 -1.16(18)
C2 N3 C4 C5 1.2(2)
N11 N3 C4 C5 -178.05(14)
C2 N3 C4 C16 -179.30(17)
N11 N3 C4 C16 1.5(3)
N3 C4 C5 C17 175.38(17)
C16 C4 C5 C17 -4.1(3)
N3 C4 C5 S1 -0.59(19)
C16 C4 C5 S1 179.92(19)
C2 S1 C5 C4 -0.03(14)
C2 S1 C5 C17 -176.34(15)
N3 C2 C6 C10 -178.64(16)
S1 C2 C6 C10 1.4(2)
N3 C2 C6 C7 -1.3(3)
S1 C2 C6 C7 178.65(16)
C2 C6 C7 N8 -177.20(19)
C10 C6 C7 N8 0.3(2)
C2 C6 C7 C1' 4.6(4)
C10 C6 C7 C1' -177.88(19)
C6 C7 N8 O9 -0.1(2)
C1' C7 N8 O9 178.47(13)
C7 N8 O9 C10 -0.1(2)
N8 O9 C10 O22 -179.53(15)
N8 O9 C10 C6 0.34(19)
C2 C6 C10 O22 -2.4(3)
C7 C6 C10 O22 179.45(18)
C2 C6 C10 O9 177.74(14)
C7 C6 C10 O9 -0.40(18)
C2 N3 N11 C12 101.10(19)
C4 N3 N11 C12 -79.7(2)
N3 N11 C12 O13 -16.1(3)
N3 N11 C12 O14 166.57(14)
O13 C12 O14 C15 -0.9(3)
N11 C12 O14 C15 176.33(16)
C4 C5 C17 O18 6.4(3)
S1 C5 C17 O18 -177.86(19)
C4 C5 C17 O19 -173.17(17)
S1 C5 C17 O19 2.5(2)
O18 C17 O19 C20 -5.4(3)
C5 C17 O19 C20 174.18(17)
C17 O19 C20 C21A -160.8(7)
C17 O19 C20 C21B -109.3(6)
N8 C7 C1' C6' -97.9(2)
C6 C7 C1' C6' 80.3(3)
N8 C7 C1' C2' 75.8(2)
C6 C7 C1' C2' -106.0(2)
C6' C1' C2' C3' -0.6(3)
C7 C1' C2' C3' -174.36(18)
C1' C2' C3' C4' 0.2(3)
C2' C3' C4' C5' 0.6(3)
C2' C3' C4' N23 -179.05(18)
C3' C4' C5' C6' -1.0(3)
N23 C4' C5' C6' 178.71(18)
C4' C5' C6' C1' 0.5(3)
C2' C1' C6' C5' 0.3(3)
C7 C1' C6' C5' 173.93(18)
C3' C4' N23 O24 10.4(3)
C5' C4' N23 O24 -169.3(2)
C3' C4' N23 O25 -170.59(19)
C5' C4' N23 O25 9.7(3)
